data_2238492
loop_
_publ_author_name
'Sirajuddin, Muhammad'
'Ali, Saqib'

_publ_section_title
;
 1-(4-Methoxyphenyl)pyrrolidine-2,5-dione
;
_journal_coeditor_code HB7117
_journal_issue 9
_journal_name_full 'Acta Crystallographica Section E'
_journal_page_first o1439
_journal_paper_doi 10.1107/S1600536813022460
_journal_volume 69
_journal_year 2013
_chemical_formula_iupac 'C11 H11 N O3'
_chemical_formula_moiety 'C11 H11 N O3'
_chemical_formula_sum 'C11 H11 N O3'
_chemical_formula_weight 205.21
_chemical_name_systematic
;
1-(4-Methoxyphenyl)pyrrolidine-2,5-dione
;
_space_group_crystal_system monoclinic
_space_group_IT_number 14
_space_group_name_Hall '-P 2yn'
_space_group_name_H-M_alt 'P 1 21/n 1'
_symmetry_space_group_name_Hall '-P 2yn'
_symmetry_space_group_name_H-M 'P 1 21/n 1'
_atom_sites_solution_hydrogens geom
_audit_creation_method SHELXL2012
_cell_angle_alpha 90
_cell_angle_beta 99.939(4)
_cell_angle_gamma 90
_cell_formula_units_Z 4
_cell_length_a 9.3684(7)
_cell_length_b 6.6146(4)
_cell_length_c 16.0720(11)
_cell_measurement_temperature 296(2)
_cell_volume 981.01(12)
_computing_cell_refinement 'SAINT (Bruker, 2005)'
_computing_data_collection 'APEX2 (Bruker, 2005)'
_computing_data_reduction 'SAINT (Bruker, 2005)'
_computing_molecular_graphics 'ORTEP-3 for Windows (Farrugia, 2012) and PLATON (Spek, 2009)'
_computing_publication_material 'WinGX (Farrugia, 2012) and PLATON (Spek, 2009)'
_computing_structure_refinement 'SHELXL2012 (Sheldrick, 2008)'
_computing_structure_solution 'SHELXS97 (Sheldrick, 2008)'
_diffrn_ambient_temperature 296(2)
_diffrn_detector_area_resol_mean 8
_diffrn_measured_fraction_theta_full 0.999
_diffrn_measured_fraction_theta_max 0.999
_diffrn_measurement_device_type 'Bruker Kappa APEXII CCD'
_diffrn_measurement_method \w
_diffrn_radiation_type MoK\a
_diffrn_radiation_wavelength 0.71073
_diffrn_reflns_av_R_equivalents 0.0183
_diffrn_reflns_limit_h_max 11
_diffrn_reflns_limit_h_min -11
_diffrn_reflns_limit_k_max 7
_diffrn_reflns_limit_k_min -8
_diffrn_reflns_limit_l_max 19
_diffrn_reflns_limit_l_min -19
_diffrn_reflns_number 7585
_diffrn_reflns_theta_full 25.242
_diffrn_reflns_theta_max 25.999
_diffrn_reflns_theta_min 2.355
_exptl_absorpt_coefficient_mu 0.102
_exptl_absorpt_correction_T_max 0.978
_exptl_absorpt_correction_T_min 0.968
_exptl_absorpt_correction_type multi-scan
_exptl_absorpt_process_details '(SADABS; Bruker, 2005)'
_exptl_crystal_colour colourless
_exptl_crystal_density_diffrn 1.389
_exptl_crystal_density_method 'not measured'
_exptl_crystal_description prism
_exptl_crystal_F_000 432
_exptl_crystal_size_max 0.32
_exptl_crystal_size_mid 0.25
_exptl_crystal_size_min 0.22
_refine_diff_density_max 0.140
_refine_diff_density_min -0.138
_refine_ls_extinction_coef 0.047(4)
_refine_ls_extinction_expression Fc^*^=kFc[1+0.001xFc^2^\l^3^/sin(2\q)]^-1/4^
_refine_ls_extinction_method 'SHELXL2012 (Sheldrick, 2012)'
_refine_ls_goodness_of_fit_ref 1.039
_refine_ls_hydrogen_treatment constr
_refine_ls_matrix_type full
_refine_ls_number_parameters 138
_refine_ls_number_reflns 1927
_refine_ls_number_restraints 0
_refine_ls_restrained_S_all 1.039
_refine_ls_R_factor_all 0.0411
_refine_ls_R_factor_gt 0.0339
_refine_ls_shift/su_max 0.000
_refine_ls_shift/su_mean 0.000
_refine_ls_structure_factor_coef Fsqd
_refine_ls_weighting_details 'w = 1/[\s^2^(Fo^2^)+(0.0409P)^2^+0.2498P] where P=(Fo^2^+2Fc^2^)/3'
_refine_ls_weighting_scheme calc
_refine_ls_wR_factor_gt 0.0862
_refine_ls_wR_factor_ref 0.0935
_reflns_number_gt 1626
_reflns_number_total 1927
_reflns_threshold_expression I>2\s(I)
_cod_data_source_file hb7117.cif
_cod_data_source_block I
_cod_database_code 2238492
_cod_database_fobs_code 2238492
_shelx_space_group_comment
;
The symmetry employed for this shelxl refinement is uniquely defined
by the following loop, which should always be used as a source of
symmetry information in preference to the above space-group names.
They are only intended as comments.
;
_shelxl_version_number .000002012

loop_
_space_group_symop_operation_xyz
'x, y, z'
'-x+1/2, y+1/2, -z+1/2'
'-x, -y, -z'
'x-1/2, -y-1/2, z-1/2'

loop_
_atom_site_type_symbol
_atom_site_label
_atom_site_fract_x
_atom_site_fract_y
_atom_site_fract_z
_atom_site_U_iso_or_equiv
_atom_site_adp_type
_atom_site_calc_flag
_atom_site_occupancy
O O1 0.73798(12) -0.12759(16) 0.03467(7) 0.0594(3) Uani d 1
O O2 0.52321(14) -0.03671(17) 0.38782(7) 0.0685(4) Uani d 1
O O3 0.38050(12) 0.48906(15) 0.21179(6) 0.0588(3) Uani d 1
N N1 0.48031(11) 0.21443(15) 0.28804(6) 0.0397(3) Uani d 1
C C1 0.54572(13) 0.12100(19) 0.22333(7) 0.0378(3) Uani d 1
C C2 0.50543(14) -0.0707(2) 0.19526(8) 0.0418(3) Uani d 1
H H2 0.4367 -0.1412 0.2192 0.050 Uiso calc 1
C C3 0.56658(14) -0.1592(2) 0.13165(8) 0.0441(3) Uani d 1
H H3 0.5385 -0.2882 0.1125 0.053 Uiso calc 1
C C4 0.66963(14) -0.0546(2) 0.09689(8) 0.0427(3) Uani d 1
C C5 0.71239(14) 0.1368(2) 0.12663(9) 0.0461(3) Uani d 1
H H5 0.7830 0.2061 0.1039 0.055 Uiso calc 1
C C6 0.65080(14) 0.2246(2) 0.18962(8) 0.0427(3) Uani d 1
H H6 0.6797 0.3529 0.2094 0.051 Uiso calc 1
C C7 0.6833(2) -0.3084(2) -0.00666(10) 0.0639(4) Uani d 1
H H7A 0.6941 -0.4177 0.0333 0.096 Uiso calc 1
H H7B 0.7362 -0.3386 -0.0512 0.096 Uiso calc 1
H H7C 0.5825 -0.2911 -0.0299 0.096 Uiso calc 1
C C8 0.47536(15) 0.1275(2) 0.36638(8) 0.0471(3) Uani d 1
C C9 0.39873(18) 0.2721(2) 0.41557(9) 0.0556(4) Uani d 1
H H9A 0.4574 0.3009 0.4701 0.067 Uiso calc 1
H H9B 0.3067 0.2164 0.4244 0.067 Uiso calc 1
C C10 0.37563(16) 0.4609(2) 0.36233(9) 0.0494(4) Uani d 1
H H10A 0.2764 0.5078 0.3572 0.059 Uiso calc 1
H H10B 0.4402 0.5679 0.3869 0.059 Uiso calc 1
C C11 0.40880(14) 0.39934(19) 0.27787(8) 0.0418(3) Uani d 1

loop_
_atom_site_aniso_label
_atom_site_aniso_U_11
_atom_site_aniso_U_22
_atom_site_aniso_U_33
_atom_site_aniso_U_12
_atom_site_aniso_U_13
_atom_site_aniso_U_23
O1 0.0720(7) 0.0563(6) 0.0574(6) -0.0022(5) 0.0327(5) -0.0108(5)
O2 0.0974(9) 0.0604(7) 0.0501(6) 0.0251(6) 0.0192(6) 0.0146(5)
O3 0.0802(7) 0.0454(6) 0.0510(6) 0.0083(5) 0.0116(5) 0.0074(5)
N1 0.0446(6) 0.0388(6) 0.0366(6) 0.0017(4) 0.0099(4) -0.0006(4)
C1 0.0399(6) 0.0397(6) 0.0337(6) 0.0018(5) 0.0065(5) -0.0006(5)
C2 0.0427(7) 0.0406(7) 0.0440(7) -0.0038(5) 0.0125(5) 0.0014(5)
C3 0.0488(7) 0.0380(7) 0.0458(7) -0.0034(6) 0.0090(6) -0.0048(6)
C4 0.0447(7) 0.0458(7) 0.0388(7) 0.0036(6) 0.0110(5) -0.0010(6)
C5 0.0450(7) 0.0468(8) 0.0494(8) -0.0058(6) 0.0163(6) 0.0017(6)
C6 0.0453(7) 0.0392(7) 0.0436(7) -0.0054(5) 0.0079(5) -0.0033(5)
C7 0.0837(11) 0.0598(10) 0.0514(9) 0.0052(8) 0.0207(8) -0.0129(7)
C8 0.0540(8) 0.0498(8) 0.0377(7) 0.0036(6) 0.0088(6) 0.0021(6)
C9 0.0657(9) 0.0614(9) 0.0430(8) 0.0048(7) 0.0183(7) -0.0035(7)
C10 0.0496(8) 0.0492(8) 0.0502(8) 0.0003(6) 0.0110(6) -0.0116(6)
C11 0.0440(7) 0.0363(6) 0.0447(7) -0.0034(5) 0.0066(5) -0.0023(6)

loop_
_atom_type_symbol
_atom_type_description
_atom_type_scat_dispersion_real
_atom_type_scat_dispersion_imag
_atom_type_scat_source
C C 0.0033 0.0016 'International Tables Vol C Tables 4.2.6.8 and 6.1.1.4'
H H 0.0000 0.0000 'International Tables Vol C Tables 4.2.6.8 and 6.1.1.4'
N N 0.0061 0.0033 'International Tables Vol C Tables 4.2.6.8 and 6.1.1.4'
O O 0.0106 0.0060 'International Tables Vol C Tables 4.2.6.8 and 6.1.1.4'

loop_
_geom_angle_atom_site_label_1
_geom_angle_atom_site_label_2
_geom_angle_atom_site_label_3
_geom_angle
C4 O1 C7 117.61(11)
C11 N1 C8 112.27(11)
C11 N1 C1 123.43(10)
C8 N1 C1 124.25(11)
C2 C1 C6 120.06(11)
C2 C1 N1 120.46(11)
C6 C1 N1 119.47(11)
C1 C2 C3 120.42(12)
C1 C2 H2 119.8
C3 C2 H2 119.8
C4 C3 C2 119.58(12)
C4 C3 H3 120.2
C2 C3 H3 120.2
O1 C4 C3 124.58(12)
O1 C4 C5 115.53(12)
C3 C4 C5 119.87(12)
C6 C5 C4 120.36(12)
C6 C5 H5 119.8
C4 C5 H5 119.8
C5 C6 C1 119.69(12)
C5 C6 H6 120.2
C1 C6 H6 120.2
O1 C7 H7A 109.5
O1 C7 H7B 109.5
H7A C7 H7B 109.5
O1 C7 H7C 109.5
H7A C7 H7C 109.5
H7B C7 H7C 109.5
O2 C8 N1 124.27(13)
O2 C8 C9 127.83(13)
N1 C8 C9 107.89(12)
C8 C9 C10 105.29(11)
C8 C9 H9A 110.7
C10 C9 H9A 110.7
C8 C9 H9B 110.7
C10 C9 H9B 110.7
H9A C9 H9B 108.8
C11 C10 C9 104.87(11)
C11 C10 H10A 110.8
C9 C10 H10A 110.8
C11 C10 H10B 110.8
C9 C10 H10B 110.8
H10A C10 H10B 108.8
O3 C11 N1 124.39(12)
O3 C11 C10 127.96(13)
N1 C11 C10 107.65(11)

loop_
_geom_bond_atom_site_label_1
_geom_bond_atom_site_label_2
_geom_bond_distance
O1 C4 1.3654(16)
O1 C7 1.4203(18)
O2 C8 1.2028(17)
O3 C11 1.2055(16)
N1 C11 1.3905(16)
N1 C8 1.3920(17)
N1 C1 1.4350(15)
C1 C2 1.3766(18)
C1 C6 1.3844(18)
C2 C3 1.3850(18)
C2 H2 0.9300
C3 C4 1.3819(18)
C3 H3 0.9300
C4 C5 1.3873(19)
C5 C6 1.3773(18)
C5 H5 0.9300
C6 H6 0.9300
C7 H7A 0.9600
C7 H7B 0.9600
C7 H7C 0.9600
C8 C9 1.5002(19)
C9 C10 1.508(2)
C9 H9A 0.9700
C9 H9B 0.9700
C10 C11 1.5003(18)
C10 H10A 0.9700
C10 H10B 0.9700

loop_
_geom_hbond_atom_site_label_D
_geom_hbond_atom_site_label_H
_geom_hbond_atom_site_label_A
_geom_hbond_site_symmetry_A
_geom_hbond_distance_DH
_geom_hbond_distance_HA
_geom_hbond_distance_DA
_geom_hbond_angle_DHA
C2 H2 O3 1_545 0.93 2.50 3.1666(17) 129
C5 H5 O2 2_655 0.93 2.47 3.3245(17) 152

loop_
_geom_torsion_atom_site_label_1
_geom_torsion_atom_site_label_2
_geom_torsion_atom_site_label_3
_geom_torsion_atom_site_label_4
_geom_torsion
C11 N1 C1 C2 -123.12(13)
C8 N1 C1 C2 53.95(17)
C11 N1 C1 C6 57.37(16)
C8 N1 C1 C6 -125.55(14)
C6 C1 C2 C3 -1.76(19)
N1 C1 C2 C3 178.74(11)
C1 C2 C3 C4 0.6(2)
C7 O1 C4 C3 10.8(2)
C7 O1 C4 C5 -170.72(13)
C2 C3 C4 O1 179.31(12)
C2 C3 C4 C5 0.8(2)
O1 C4 C5 C6 -179.76(12)
C3 C4 C5 C6 -1.2(2)
C4 C5 C6 C1 0.0(2)
C2 C1 C6 C5 1.44(19)
N1 C1 C6 C5 -179.05(11)
C11 N1 C8 O2 176.06(14)
C1 N1 C8 O2 -1.3(2)
C11 N1 C8 C9 -2.76(16)
C1 N1 C8 C9 179.88(12)
O2 C8 C9 C10 174.72(15)
N1 C8 C9 C10 -6.52(16)
C8 C9 C10 C11 12.49(15)
C8 N1 C11 O3 -168.93(13)
C1 N1 C11 O3 8.5(2)
C8 N1 C11 C10 11.02(15)
C1 N1 C11 C10 -171.59(11)
C9 C10 C11 O3 165.50(14)
C9 C10 C11 N1 -14.44(14)
